data_2005091
loop_
_publ_author_name
'Castellari, C.'
'Sabatino, P.'

_publ_section_title
;
 Anti-Inflammatory Drugs. III. Salts of Diclofenac with
 <i>N</i>-(2-Hydroxyethyl)piperidine,
 <i>N</i>-(2-Hydroxyethyl)morpholine and
 <i>N</i>-(2-Hydroxyethyl)piperazine
;
_journal_issue 7
_journal_name_full 'Acta Crystallographica Section C'
_journal_page_first 1708
_journal_page_last 1712
_journal_paper_doi 10.1107/S0108270196000571
_journal_volume 52
_journal_year 1996
_chemical_formula_iupac 'C7 H16 N O 1+, C14 H10 Cl2 N O2 1-'
_chemical_formula_moiety 'C7 H16 N O 1+, C14 H10 Cl2 N O2 1-'
_chemical_formula_sum 'C21 H26 Cl2 N2 O3'
_chemical_formula_weight 425.34
_chemical_name_systematic
;
N-(2-hydroxyethyl)piperidinium[2-[(2,6-dichlorophenyl)amino]phenyl]acetate
;
_space_group_IT_number 14
_symmetry_cell_setting monoclinic
_symmetry_space_group_name_Hall '-P 2yab'
_symmetry_space_group_name_H-M 'P 1 21/a 1'
_audit_creation_method SHELXL
_cell_angle_alpha 90.00(2)
_cell_angle_beta 91.82(3)
_cell_angle_gamma 90.00(2)
_cell_formula_units_Z 4
_cell_length_a 9.680(3)
_cell_length_b 13.093(3)
_cell_length_c 16.607(5)
_cell_measurement_reflns_used 25
_cell_measurement_temperature 293(2)
_cell_measurement_theta_max 10
_cell_measurement_theta_min 8
_cell_volume 2103.7(10)
_computing_cell_refinement 'CAD-4 Software'
_computing_data_collection 'CAD-4 Software (Enraf-Nonius, 1989)'
_computing_data_reduction 'MolEN (Fair, 1990)'
_computing_molecular_graphics 'SCHAKAL92 (Keller, 1992)'
_computing_publication_material SHELXL93
_computing_structure_refinement 'SHELXL93 (Sheldrick, 1993)'
_computing_structure_solution 'SHELXS86 (Sheldrick, 1990)'
_diffrn_ambient_temperature 293(2)
_diffrn_measurement_device 'Enraf Nonius CAD-4'
_diffrn_measurement_method 'profile data from \w'
_diffrn_radiation_type MoK\a
_diffrn_radiation_wavelength 0.71069
_diffrn_reflns_av_R_equivalents 0.0193
_diffrn_reflns_av_sigmaI/netI 0.0702
_diffrn_reflns_limit_h_max 12
_diffrn_reflns_limit_h_min -12
_diffrn_reflns_limit_k_max 17
_diffrn_reflns_limit_k_min 0
_diffrn_reflns_limit_l_max 21
_diffrn_reflns_limit_l_min 0
_diffrn_reflns_number 5222
_diffrn_reflns_theta_max 27.97
_diffrn_reflns_theta_min 2.62
_diffrn_standards_decay_% 0.0
_diffrn_standards_interval_time 160
_diffrn_standards_number 3
_exptl_absorpt_coefficient_mu 0.333
_exptl_absorpt_correction_type none
_exptl_crystal_colour colourless
_exptl_crystal_density_diffrn 1.343
_exptl_crystal_density_meas 1.36(2)
_exptl_crystal_density_method 'flotation in a 1-bromo-2-chloroethane/p-xylene mixture'
_exptl_crystal_description block
_exptl_crystal_F_000 896
_exptl_crystal_size_max 0.30
_exptl_crystal_size_mid 0.30
_exptl_crystal_size_min 0.15
_refine_diff_density_max 0.44
_refine_diff_density_min -0.35
_refine_ls_extinction_method none
_refine_ls_goodness_of_fit_all 1.003
_refine_ls_goodness_of_fit_obs 1.136
_refine_ls_hydrogen_treatment 'H atoms riding except for H1, H11 and H26 for which all parameters refined'
_refine_ls_matrix_type full
_refine_ls_number_parameters 266
_refine_ls_number_reflns 5054
_refine_ls_number_restraints 2
_refine_ls_restrained_S_all 1.015
_refine_ls_restrained_S_obs 1.136
_refine_ls_R_factor_all 0.1544
_refine_ls_R_factor_obs 0.0399
_refine_ls_shift/esd_max 0.07
_refine_ls_shift/esd_mean 0.006
_refine_ls_structure_factor_coef Fsqd
_refine_ls_weighting_scheme
;
calc w = 1/[\s^2^(F~o~^2^) + (0.045P)^2^ + 1.07P]
where P = (F~o~^2^ + 2F~c~^2^)/3
;
_refine_ls_wR_factor_all 0.1345
_refine_ls_wR_factor_obs 0.0961
_reflns_number_observed 2188
_reflns_number_total 5058
_reflns_observed_criterion >2sigma(I)
_cod_data_source_file bm1046.cif
_cod_data_source_block 1
_cod_original_sg_symbol_H-M 'P 21/a'
_cod_database_code 2005091

loop_
_symmetry_equiv_pos_as_xyz
'x, y, z'
'-x+1/2, y+1/2, -z'
'-x, -y, -z'
'x-1/2, -y-1/2, z'

loop_
_atom_site_aniso_label
_atom_site_aniso_U_11
_atom_site_aniso_U_22
_atom_site_aniso_U_33
_atom_site_aniso_U_12
_atom_site_aniso_U_13
_atom_site_aniso_U_23
Cl1 0.1072(7) 0.0539(5) 0.0786(6) 0.0217(5) 0.0045(5) -0.0026(4)
Cl2 0.0785(6) 0.0430(4) 0.1021(7) 0.0030(4) 0.0005(5) -0.0096(4)
N1 0.0564(14) 0.0411(12) 0.0444(13) -0.0152(11) 0.0004(10) 0.0015(11)
C1 0.0421(14) 0.0271(11) 0.0450(14) -0.0003(11) 0.0020(11) -0.0010(11)
C2 0.0416(14) 0.0229(11) 0.049(2) 0.0027(10) 0.0086(12) -0.0004(11)
C3 0.067(2) 0.0364(13) 0.045(2) 0.0037(13) 0.0117(14) 0.0015(12)
C4 0.083(2) 0.049(2) 0.046(2) 0.001(2) -0.011(2) -0.0041(14)
C5 0.062(2) 0.046(2) 0.066(2) -0.0102(14) -0.017(2) -0.0038(14)
C6 0.049(2) 0.0376(14) 0.055(2) -0.0085(12) 0.0013(13) 0.0031(12)
C7 0.0442(15) 0.0429(14) 0.0437(15) -0.0012(12) -0.0018(12) 0.0093(12)
C8 0.063(2) 0.056(2) 0.048(2) 0.0066(15) 0.0000(14) 0.0110(14)
C9 0.095(3) 0.086(3) 0.063(2) 0.012(2) 0.022(2) 0.016(2)
C10 0.092(3) 0.104(3) 0.068(2) -0.004(2) 0.025(2) 0.031(2)
C11 0.082(2) 0.058(2) 0.080(2) -0.015(2) -0.002(2) 0.033(2)
C12 0.055(2) 0.048(2) 0.060(2) -0.0027(13) -0.0034(14) 0.0110(14)
C13 0.0383(14) 0.0330(13) 0.064(2) 0.0011(10) 0.0100(12) 0.0044(12)
C14 0.0312(14) 0.0338(13) 0.061(2) -0.0069(10) 0.0018(12) -0.0013(13)
O1 0.087(2) 0.0457(11) 0.0575(13) -0.0049(10) 0.0048(11) -0.0031(10)
O2 0.0682(13) 0.0299(9) 0.0687(12) -0.0026(9) 0.0144(10) 0.0039(9)
N2 0.0359(12) 0.0304(11) 0.0595(14) -0.0013(9) 0.0011(10) -0.0031(10)
C15 0.0355(14) 0.0402(15) 0.085(2) -0.0097(11) -0.0036(14) 0.0147(14)
C16 0.049(2) 0.056(2) 0.079(2) -0.0060(15) 0.0145(15) 0.018(2)
C17 0.077(2) 0.058(2) 0.074(2) -0.007(2) -0.001(2) 0.022(2)
C18 0.055(2) 0.054(2) 0.070(2) 0.0007(15) -0.0146(15) 0.011(2)
C19 0.0352(15) 0.044(2) 0.085(2) 0.0081(12) -0.0061(14) -0.0025(14)
C20 0.050(2) 0.049(2) 0.068(2) -0.0016(14) -0.0050(14) -0.0175(14)
C21 0.057(2) 0.066(2) 0.064(2) 0.003(2) 0.005(2) -0.017(2)
O3 0.0505(13) 0.0644(15) 0.085(2) -0.0103(12) 0.0128(12) -0.0097(12)

loop_
_atom_site_label
_atom_site_occupancy
_atom_site_fract_x
_atom_site_fract_y
_atom_site_fract_z
_atom_site_U_iso_or_equiv
_atom_site_thermal_displace_type
_atom_site_calc_flag
_atom_site_refinement_flags
_atom_site_type_symbol
Cl1 1 .13027(10) -.00747(6) .07822(5) .0799(3) Uani d . Cl
Cl2 1 .00049(9) .36194(6) .19579(6) .0746(3) Uani d . Cl
N1 1 .0043(2) .1331(2) .19547(13) .0473(5) Uani d D N
H1 1 -.032(3) .0766(19) .1808(15) .048(8) Uiso d D H
C1 1 .0453(2) .1362(2) .27743(14) .0381(5) Uani d . C
C2 1 -.0390(2) .0895(2) .33412(15) .0378(6) Uani d . C
C3 1 .0016(3) .0933(2) .4147(2) .0494(7) Uani d . C
H2 1 -.0541(3) .0627(2) .4524(2) .059 Uiso calc R H
C4 1 .1215(3) .1405(2) .4410(2) .0596(8) Uani d . C
H3 1 .1465(3) .1418(2) .4955(2) .072 Uiso calc R H
C5 1 .2043(3) .1861(2) .3851(2) .0585(8) Uani d . C
H4 1 .2856(3) .2184(2) .4021(2) .070 Uiso calc R H
C6 1 .1672(3) .1839(2) .3042(2) .0473(7) Uani d . C
H5 1 .2240(3) .2147(2) .2672(2) .057 Uiso calc R H
C7 1 .0805(3) .1806(2) .13567(15) .0437(6) Uani d . C
C8 1 .1453(3) .1243(2) .0764(2) .0560(7) Uani d . C
C9 1 .2210(4) .1686(3) .0180(2) .0809(11) Uani d . C
H6 1 .2606(4) .1286(3) -.0214(2) .097 Uiso calc R H
C10 1 .2380(4) .2711(3) .0177(2) .0874(11) Uani d . C
H7 1 .2934(4) .3009(3) -.0206(2) .105 Uiso calc R H
C11 1 .1744(4) .3322(3) .0732(2) .0735(10) Uani d . C
H8 1 .1862(4) .4027(3) .0725(2) .088 Uiso calc R H
C12 1 .0922(3) .2862(2) .1305(2) .0541(7) Uani d . C
C13 1 -0.1712(3) .0360(2) .3083(2) .0448(6) Uani d . C
H9 1 -0.2200(3) .0767(2) .2677(2) .054 Uiso calc R H
H10 1 -0.2300(3) .0294(2) .3542(2) .054 Uiso calc R H
C14 1 -0.1424(2) -.0700(2) .2740(2) .0419(6) Uani d . C
O1 1 -0.1245(2) -.07596(14) .20041(12) .0633(6) Uani d . O
O2 1 -0.1374(2) -0.14297(13) .32273(12) .0553(5) Uani d . O
N2 1 -0.1142(2) -0.3401(2) .28283(13) .0419(5) Uani d D N
H11 1 -0.117(3) -0.2722(19) .2928(15) .053(8) Uiso d D H
C15 1 -0.2441(3) -0.3829(2) .3166(2) .0537(7) Uani d . C
H12 1 -0.3236(3) -0.3523(2) .2889(2) .064 Uiso calc R H
H13 1 -0.2474(3) -0.4559(2) .3071(2) .064 Uiso calc R H
C16 1 -0.2517(3) -0.3629(2) .4054(2) .0612(8) Uani d . C
H14 1 -0.3351(3) -0.3935(2) .4254(2) .073 Uiso calc R H
H15 1 -0.2565(3) -0.2898(2) .4146(2) .073 Uiso calc R H
C17 1 -0.1271(3) -0.4061(3) .4510(2) .0695(9) Uani d . C
H16 1 -0.1270(3) -0.4800(3) .4467(2) .083 Uiso calc R H
H17 1 -0.1308(3) -0.3881(3) .5075(2) .083 Uiso calc R H
C18 1 .0033(3) -0.3631(2) .4157(2) .0601(8) Uani d . C
H18 1 .0071(3) -0.2902(2) .4257(2) .072 Uiso calc R H
H19 1 .0831(3) -0.3941(2) .4427(2) .072 Uiso calc R H
C19 1 .0097(3) -0.3820(2) .3266(2) .0549(8) Uani d . C
H20 1 .0922(3) -0.3503(2) .3063(2) .066 Uiso calc R H
H21 1 .0157(3) -0.4549(2) .3167(2) .066 Uiso calc R H
C20 1 -0.1168(3) -0.3560(2) .1937(2) .0557(7) Uani d . C
H22 1 -0.1342(3) -0.4277(2) .1828(2) .067 Uiso calc R H
H23 1 -0.1936(3) -0.3176(2) .1701(2) .067 Uiso calc R H
C21 1 .0118(3) -0.3256(2) .1524(2) .0624(8) Uani d . C
H24 1 .0848(3) -0.3730(2) .1680(2) .075 Uiso calc R H
H25 1 -.0045(3) -0.3321(2) .0947(2) .075 Uiso calc R H
O3 1 .0580(2) -0.2264(2) .16897(14) .0662(6) Uani d . O
H26 1 -.006(4) -0.189(3) .174(2) .093(14) Uiso d . H

loop_
_atom_type_symbol
_atom_type_description
_atom_type_scat_dispersion_real
_atom_type_scat_dispersion_imag
_atom_type_scat_source
C C 0.0033 0.0016 'International Tables Vol C Tables 4.2.6.8 and 6.1.1.4'
H H 0.0000 0.0000 'International Tables Vol C Tables 4.2.6.8 and 6.1.1.4'
Cl Cl 0.1484 0.1585 'International Tables Vol C Tables 4.2.6.8 and 6.1.1.4'
N N 0.0061 0.0033 'International Tables Vol C Tables 4.2.6.8 and 6.1.1.4'
O O 0.0106 0.0060 'International Tables Vol C Tables 4.2.6.8 and 6.1.1.4'

loop_
_geom_angle_atom_site_label_1
_geom_angle_atom_site_label_2
_geom_angle_atom_site_label_3
_geom_angle
_geom_angle_publ_flag
C7 N1 C1 122.3(2) yes
C7 N1 H1 114.0(18) ?
C1 N1 H1 113.8(17) ?
C6 C1 C2 119.0(2) ?
C6 C1 N1 122.1(2) ?
C2 C1 N1 118.9(2) ?
C3 C2 C1 118.6(2) ?
C3 C2 C13 120.3(2) ?
C1 C2 C13 121.1(2) ?
C4 C3 C2 122.3(3) ?
C4 C3 H2 118.8(2) ?
C2 C3 H2 118.8(2) ?
C3 C4 C5 118.9(3) ?
C3 C4 H3 120.5(2) ?
C5 C4 H3 120.5(2) ?
C6 C5 C4 120.4(3) ?
C6 C5 H4 119.8(2) ?
C4 C5 H4 119.8(2) ?
C5 C6 C1 120.7(3) ?
C5 C6 H5 119.6(2) ?
C1 C6 H5 119.63(15) ?
C12 C7 C8 116.2(2) ?
C12 C7 N1 122.1(3) ?
C8 C7 N1 121.7(2) ?
C9 C8 C7 122.8(3) ?
C9 C8 Cl1 118.9(3) ?
C7 C8 Cl1 118.3(2) ?
C10 C9 C8 119.6(4) ?
C10 C9 H6 120.2(2) ?
C8 C9 H6 120.2(2) ?
C9 C10 C11 121.1(3) ?
C9 C10 H7 119.5(2) ?
C11 C10 H7 119.5(2) ?
C10 C11 C12 118.7(3) ?
C10 C11 H8 120.6(2) ?
C12 C11 H8 120.7(2) ?
C7 C12 C11 121.4(3) ?
C7 C12 Cl2 119.0(2) ?
C11 C12 Cl2 119.6(2) ?
C2 C13 C14 111.4(2) yes
C2 C13 H9 109.34(13) ?
C14 C13 H9 109.35(15) ?
C2 C13 H10 109.34(14) ?
C14 C13 H10 109.34(14) ?
H9 C13 H10 108.0 ?
O1 C14 O2 125.8(2) ?
O1 C14 C13 117.1(2) ?
O2 C14 C13 117.1(2) yes
C19 N2 C20 114.8(2) ?
C19 N2 C15 110.6(2) ?
C20 N2 C15 109.3(2) ?
C19 N2 H11 107.6(17) ?
C20 N2 H11 108.6(17) ?
C15 N2 H11 105.6(17) ?
C16 C15 N2 111.7(2) ?
C16 C15 H12 109.3(2) ?
N2 C15 H12 109.29(13) ?
C16 C15 H13 109.3(2) ?
N2 C15 H13 109.29(14) ?
H12 C15 H13 107.9 ?
C15 C16 C17 111.3(3) ?
C15 C16 H14 109.38(14) ?
C17 C16 H14 109.4(2) ?
C15 C16 H15 109.4(2) ?
C17 C16 H15 109.4(2) ?
H14 C16 H15 108.0 ?
C16 C17 C18 109.1(2) ?
C16 C17 H16 109.9(2) ?
C18 C17 H16 109.9(2) ?
C16 C17 H17 109.9(2) ?
C18 C17 H17 109.9(2) ?
H16 C17 H17 108.3 ?
C19 C18 C17 112.3(3) ?
C19 C18 H18 109.1(2) ?
C17 C18 H18 109.1(2) ?
C19 C18 H19 109.14(15) ?
C17 C18 H19 109.1(2) ?
H18 C18 H19 107.9 ?
N2 C19 C18 111.2(2) ?
N2 C19 H20 109.39(14) ?
C18 C19 H20 109.4(2) ?
N2 C19 H21 109.39(14) ?
C18 C19 H21 109.4(2) ?
H20 C19 H21 108.0 ?
C21 C20 N2 115.4(2) yes
C21 C20 H22 108.4(2) ?
N2 C20 H22 108.42(14) ?
C21 C20 H23 108.4(2) ?
N2 C20 H23 108.43(14) ?
H22 C20 H23 107.5 ?
O3 C21 C20 115.1(2) yes
O3 C21 H24 108.5(2) ?
C20 C21 H24 108.5(2) ?
O3 C21 H25 108.5(2) ?
C20 C21 H25 108.5(2) ?
H24 C21 H25 107.5 ?
C21 O3 H26 110.(3) ?

loop_
_geom_bond_atom_site_label_1
_geom_bond_atom_site_label_2
_geom_bond_distance
_geom_bond_publ_flag
Cl1 C8 1.732(3) yes
Cl2 C12 1.735(3) yes
N1 C7 1.401(3) yes
N1 C1 1.406(3) yes
N1 H1 0.85(2) ?
C1 C6 1.395(3) ?
C1 C2 1.405(3) ?
C2 C3 1.383(4) ?
C2 C13 1.509(3) ?
C3 C4 1.374(4) ?
C3 H2 0.93 ?
C4 C5 1.381(4) ?
C4 H3 0.93 ?
C5 C6 1.379(4) ?
C5 H4 0.93 ?
C6 H5 0.93 ?
C7 C12 1.390(4) ?
C7 C8 1.394(4) ?
C8 C9 1.363(4) ?
C9 C10 1.352(5) ?
C9 H6 0.93 ?
C10 C11 1.381(5) ?
C10 H7 0.93 ?
C11 C12 1.396(4) ?
C11 H8 0.93 ?
C13 C14 1.529(3) ?
C13 H9 0.97 ?
C13 H10 0.97 ?
C14 O1 1.241(3) yes
C14 O2 1.252(3) yes
N2 C19 1.487(3) yes
N2 C20 1.495(4) yes
N2 C15 1.502(3) yes
N2 H11 0.90(2) ?
C15 C16 1.501(4) ?
C15 H12 0.97 ?
C15 H13 0.97 ?
C16 C17 1.513(4) ?
C16 H14 0.97 ?
C16 H15 0.97 ?
C17 C18 1.517(4) ?
C17 H16 0.97 ?
C17 H17 0.97 ?
C18 C19 1.504(4) ?
C18 H18 0.97 ?
C18 H19 0.97 ?
C19 H20 0.97 ?
C19 H21 0.97 ?
C20 C21 1.493(4) yes
C20 H22 0.97 ?
C20 H23 0.97 ?
C21 O3 1.397(4) yes
C21 H24 0.97 ?
C21 H25 0.97 ?
O3 H26 0.80(4) ?

loop_
_geom_torsion_atom_site_label_1
_geom_torsion_atom_site_label_2
_geom_torsion_atom_site_label_3
_geom_torsion_atom_site_label_4
_geom_torsion
_geom_torsion_publ_flag
C7 N1 C1 C6 -2.1(4) ?
C7 N1 C1 C2 177.9(2) ?
C6 C1 C2 C3 0.4(3) ?
N1 C1 C2 C3 -179.7(2) ?
C6 C1 C2 C13 -179.4(2) ?
N1 C1 C2 C13 0.6(3) ?
C1 C2 C3 C4 -0.2(4) ?
C13 C2 C3 C4 179.5(2) ?
C2 C3 C4 C5 0.1(4) ?
C3 C4 C5 C6 -0.1(4) ?
C4 C5 C6 C1 0.2(4) ?
C2 C1 C6 C5 -0.4(4) ?
N1 C1 C6 C5 179.7(3) ?
C1 N1 C7 C12 -67.6(3) yes
C1 N1 C7 C8 114.5(3) ?
C12 C7 C8 C9 2.5(4) ?
N1 C7 C8 C9 -179.4(3) ?
C12 C7 C8 Cl1 -178.3(2) ?
N1 C7 C8 Cl1 -0.3(4) ?
C7 C8 C9 C10 1.7(5) ?
Cl1 C8 C9 C10 -177.5(3) ?
C8 C9 C10 C11 -3.2(6) ?
C9 C10 C11 C12 0.3(6) ?
C8 C7 C12 C11 -5.4(4) ?
N1 C7 C12 C11 176.6(3) ?
C8 C7 C12 Cl2 173.7(2) ?
N1 C7 C12 Cl2 -4.3(4) ?
C10 C11 C12 C7 4.1(5) ?
C10 C11 C12 Cl2 -175.0(3) ?
C3 C2 C13 C14 -101.4(3) ?
C1 C2 C13 C14 78.4(3) ?
C2 C13 C14 O1 -89.9(3) ?
C2 C13 C14 O2 89.3(3) ?
C19 N2 C15 C16 56.4(3) ?
C20 N2 C15 C16 -176.2(2) ?
N2 C15 C16 C17 -57.1(3) ?
C15 C16 C17 C18 55.4(3) ?
C16 C17 C18 C19 -55.3(3) ?
C20 N2 C19 C18 -179.7(2) ?
C15 N2 C19 C18 -55.5(3) ?
C17 C18 C19 N2 56.2(3) ?
C19 N2 C20 C21 -49.8(3) ?
C15 N2 C20 C21 -174.8(2) ?
N2 C20 C21 O3 -52.2(4) yes

loop_
_cod_related_entry_id
_cod_related_entry_database
_cod_related_entry_code
1 ChemSpider 21138277
